data_7156008
loop_
_publ_author_name
'Sonawane, Amol D.'
'Garud, Dinesh R.'
'Udagawa, Taro'
'Koketsu, Mamoru'

_publ_section_title
;
 Synthesis of thieno[2,3-b]quinoline and selenopheno[2,3-b]quinoline
 derivatives via iodocyclization reaction and a DFT mechanistic study.
;
_journal_issue 2
_journal_name_full 'Organic &amp; biomolecular chemistry'
_journal_page_first 245
_journal_page_last 255
_journal_paper_doi 10.1039/c7ob02523h
_journal_volume 16
_journal_year 2018
_chemical_formula_sum 'C12 H8 I N S'
_chemical_formula_weight 325.15
_space_group_IT_number 14
_space_group_name_Hall '-P 2yab'
_space_group_name_H-M_alt 'P 1 21/a 1'
_symmetry_cell_setting monoclinic
_symmetry_space_group_name_Hall '-P 2yab'
_symmetry_space_group_name_H-M 'P 1 21/a 1'
_atom_sites_solution_hydrogens geom
_atom_sites_solution_primary direct
_atom_sites_solution_secondary difmap
_audit_creation_method SHELXL-97
_audit_update_record
;
2017-07-31 deposited with the CCDC.
2017-12-04 downloaded from the CCDC.
;
_cell_angle_alpha 90.00
_cell_angle_beta 96.170(12)
_cell_angle_gamma 90.00
_cell_formula_units_Z 4
_cell_length_a 14.189(14)
_cell_length_b 4.122(4)
_cell_length_c 19.078(19)
_cell_measurement_reflns_used 3336
_cell_measurement_temperature 296(2)
_cell_measurement_theta_max 30.8064
_cell_measurement_theta_min 1.7040
_cell_volume 1109.4(19)
_computing_cell_refinement CRYSTALCLEAR
_computing_data_collection CRYSTALCLEAR
_computing_data_reduction CRYSTALCLEAR
_computing_molecular_graphics 'Yadokari-XG 2009 (Wakita, Nemoto et al., 2009)'
_computing_publication_material 'Yadokari-XG 2009 (Wakita, Nemoto et al., 2009)'
_computing_structure_refinement 'SHELXL-97 (Sheldrick, 1997)'
_computing_structure_solution 'SHELXS-97 (Sheldrick, 1990)'
_diffrn_ambient_temperature 296(2)
_diffrn_detector_area_resol_mean 14.6199
_diffrn_measured_fraction_theta_full 0.961
_diffrn_measured_fraction_theta_max 0.961
_diffrn_measurement_device_type 'Rigaku/MSC Mercury CCD'
_diffrn_measurement_method dtprofit.ref
_diffrn_radiation_monochromator 'Graphite Monochromator'
_diffrn_radiation_source 'Rotating Anode'
_diffrn_radiation_type MoK\a
_diffrn_radiation_wavelength 0.71070
_diffrn_reflns_av_R_equivalents 0.0407
_diffrn_reflns_av_sigmaI/netI 0.0602
_diffrn_reflns_limit_h_max 18
_diffrn_reflns_limit_h_min -10
_diffrn_reflns_limit_k_max 5
_diffrn_reflns_limit_k_min -5
_diffrn_reflns_limit_l_max 15
_diffrn_reflns_limit_l_min -24
_diffrn_reflns_number 4593
_diffrn_reflns_theta_full 27.50
_diffrn_reflns_theta_max 27.50
_diffrn_reflns_theta_min 2.89
_exptl_absorpt_coefficient_mu 3.038
_exptl_absorpt_correction_T_max 0.5817
_exptl_absorpt_correction_T_min 0.5817
_exptl_absorpt_correction_type multi-scan
_exptl_absorpt_process_details 'REQAB (Rigaku, 1998)'
_exptl_crystal_colour white
_exptl_crystal_density_diffrn 1.947
_exptl_crystal_density_method 'not measured'
_exptl_crystal_description block
_exptl_crystal_F_000 624
_exptl_crystal_size_max 0.20
_exptl_crystal_size_mid 0.20
_exptl_crystal_size_min 0.20
_refine_diff_density_max 1.827
_refine_diff_density_min -1.479
_refine_diff_density_rms 0.163
_refine_ls_extinction_method none
_refine_ls_goodness_of_fit_ref 0.809
_refine_ls_hydrogen_treatment constr
_refine_ls_matrix_type full
_refine_ls_number_parameters 137
_refine_ls_number_reflns 2461
_refine_ls_number_restraints 0
_refine_ls_restrained_S_all 0.809
_refine_ls_R_factor_all 0.0607
_refine_ls_R_factor_gt 0.0470
_refine_ls_shift/su_max 0.000
_refine_ls_shift/su_mean 0.000
_refine_ls_structure_factor_coef Fsqd
_refine_ls_weighting_details 'calc w=1/[\s^2^(Fo^2^)+(0.1000P)^2^+0.0000P] where P=(Fo^2^+2Fc^2^)/3'
_refine_ls_weighting_scheme calc
_refine_ls_wR_factor_gt 0.1189
_refine_ls_wR_factor_ref 0.1346
_reflns_number_gt 1837
_reflns_number_total 2461
_reflns_threshold_expression >2sigma(I)
_cod_data_source_file c7ob02523h3.cif
_cod_data_source_block amol
_cod_depositor_comments 'Adding full bibliography for 7156008.cif.'
_cod_original_cell_volume 1109.3(19)
_cod_original_sg_symbol_H-M 'P 21/a'
_cod_database_code 7156008

loop_
_symmetry_equiv_pos_as_xyz
'x, y, z'
'-x+1/2, y+1/2, -z'
'-x, -y, -z'
'x-1/2, -y-1/2, z'

loop_
_atom_site_label
_atom_site_type_symbol
_atom_site_fract_x
_atom_site_fract_y
_atom_site_fract_z
_atom_site_U_iso_or_equiv
_atom_site_adp_type
_atom_site_occupancy
_atom_site_symmetry_multiplicity
_atom_site_calc_flag
_atom_site_refinement_flags
I1 I 0.17460(3) 0.64948(8) 0.056821(18) 0.04282(18) Uani 1 1 d .
S1 S -0.07424(10) 1.0240(5) 0.16953(9) 0.0518(4) Uani 1 1 d .
N1 N 0.0355(3) 1.2723(12) 0.2807(2) 0.0375(9) Uani 1 1 d .
C6 C 0.1242(4) 1.3261(12) 0.3144(3) 0.0319(11) Uani 1 1 d .
C8 C 0.2974(4) 1.2848(14) 0.3271(3) 0.0360(11) Uani 1 1 d .
H1 H 0.3527 1.2126 0.3101 0.043 Uiso 1 1 calc R
C5 C 0.2091(3) 1.2152(12) 0.2883(2) 0.0308(10) Uani 1 1 d .
C3 C 0.1117(4) 0.9962(12) 0.1885(2) 0.0325(10) Uani 1 1 d .
C10 C 0.2192(4) 1.5593(15) 0.4146(3) 0.0402(12) Uani 1 1 d .
H2 H 0.2226 1.6702 0.4573 0.048 Uiso 1 1 calc R
C11 C 0.1319(4) 1.5005(15) 0.3781(3) 0.0409(12) Uani 1 1 d .
H3 H 0.0774 1.5767 0.3958 0.049 Uiso 1 1 calc R
C4 C 0.2007(4) 1.0450(13) 0.2230(3) 0.0360(11) Uani 1 1 d .
H4 H 0.2542 0.9684 0.2041 0.043 Uiso 1 1 calc R
C9 C 0.3037(4) 1.4552(14) 0.3889(3) 0.0380(11) Uani 1 1 d .
C2 C 0.0805(4) 0.8453(11) 0.1219(3) 0.0369(12) Uani 1 1 d .
C7 C 0.0329(4) 1.1097(13) 0.2211(3) 0.0380(12) Uani 1 1 d .
C1 C -0.0143(5) 0.8428(14) 0.1054(3) 0.0483(15) Uani 1 1 d .
H5 H -0.0442 0.7535 0.0641 0.058 Uiso 1 1 calc R
C12 C 0.3978(5) 1.531(2) 0.4300(3) 0.0554(16) Uani 1 1 d .
H6 H 0.4475 1.4234 0.4087 0.083 Uiso 1 1 calc R
H7 H 0.3975 1.4573 0.4777 0.083 Uiso 1 1 calc R
H8 H 0.4084 1.7612 0.4298 0.083 Uiso 1 1 calc R

loop_
_atom_site_aniso_label
_atom_site_aniso_U_11
_atom_site_aniso_U_22
_atom_site_aniso_U_33
_atom_site_aniso_U_23
_atom_site_aniso_U_13
_atom_site_aniso_U_12
I1 0.0493(3) 0.0391(3) 0.0419(3) -0.00465(13) 0.0133(2) -0.00138(14)
S1 0.0271(7) 0.0712(11) 0.0567(9) -0.0132(8) 0.0031(6) -0.0029(7)
N1 0.025(2) 0.051(2) 0.037(2) -0.004(2) 0.0064(18) -0.002(2)
C6 0.023(2) 0.040(3) 0.033(3) 0.0001(19) 0.006(2) 0.000(2)
C8 0.025(2) 0.045(3) 0.039(3) 0.006(2) 0.008(2) 0.000(2)
C5 0.027(2) 0.037(2) 0.030(2) 0.004(2) 0.008(2) -0.003(2)
C3 0.030(2) 0.034(3) 0.033(3) 0.004(2) 0.004(2) -0.001(2)
C10 0.041(3) 0.053(3) 0.026(2) -0.001(2) 0.000(2) -0.002(3)
C11 0.033(3) 0.058(3) 0.033(3) -0.002(2) 0.011(2) 0.001(3)
C4 0.029(2) 0.043(3) 0.038(3) -0.001(2) 0.011(2) -0.001(2)
C9 0.034(3) 0.046(3) 0.034(3) -0.001(2) 0.002(2) -0.005(2)
C2 0.039(3) 0.032(3) 0.041(3) 0.0022(19) 0.011(2) 0.003(2)
C7 0.028(3) 0.046(3) 0.041(3) 0.004(2) 0.007(2) -0.002(2)
C1 0.040(3) 0.057(4) 0.047(3) -0.008(2) 0.001(3) -0.003(3)
C12 0.038(3) 0.076(4) 0.050(4) -0.002(3) -0.005(3) -0.012(3)

loop_
_atom_type_symbol
_atom_type_description
_atom_type_scat_dispersion_real
_atom_type_scat_dispersion_imag
_atom_type_scat_source
C C 0.0033 0.0016 'International Tables Vol C Tables 4.2.6.8 and 6.1.1.4'
H H 0.0000 0.0000 'International Tables Vol C Tables 4.2.6.8 and 6.1.1.4'
N N 0.0061 0.0033 'International Tables Vol C Tables 4.2.6.8 and 6.1.1.4'
S S 0.1246 0.1234 'International Tables Vol C Tables 4.2.6.8 and 6.1.1.4'
I I -0.4742 1.8119 'International Tables Vol C Tables 4.2.6.8 and 6.1.1.4'

loop_
_geom_angle_atom_site_label_1
_geom_angle_atom_site_label_2
_geom_angle_atom_site_label_3
_geom_angle
C1 S1 C7 91.2(3)
C7 N1 C6 115.2(4)
N1 C6 C11 118.1(5)
N1 C6 C5 123.6(5)
C11 C6 C5 118.4(5)
C9 C8 C5 121.8(5)
C8 C5 C4 123.0(5)
C8 C5 C6 119.1(5)
C4 C5 C6 117.9(5)
C4 C3 C7 118.0(5)
C4 C3 C2 131.7(5)
C7 C3 C2 110.4(5)
C11 C10 C9 121.5(5)
C10 C11 C6 120.6(5)
C3 C4 C5 118.6(5)
C8 C9 C10 118.5(5)
C8 C9 C12 121.9(5)
C10 C9 C12 119.6(5)
C1 C2 C3 114.5(5)
C1 C2 I1 123.0(4)
C3 C2 I1 122.5(4)
N1 C7 C3 126.7(5)
N1 C7 S1 121.9(4)
C3 C7 S1 111.3(4)
C2 C1 S1 112.6(5)

loop_
_geom_bond_atom_site_label_1
_geom_bond_atom_site_label_2
_geom_bond_distance
I1 C2 2.082(6)
S1 C1 1.733(7)
S1 C7 1.756(6)
N1 C7 1.317(7)
N1 C6 1.368(7)
C6 C11 1.407(7)
C6 C5 1.427(7)
C8 C9 1.367(8)
C8 C5 1.414(7)
C5 C4 1.424(7)
C3 C4 1.374(7)
C3 C7 1.416(7)
C3 C2 1.440(8)
C10 C11 1.376(8)
C10 C9 1.410(8)
C9 C12 1.507(8)
C2 C1 1.348(9)

loop_
_geom_torsion_atom_site_label_1
_geom_torsion_atom_site_label_2
_geom_torsion_atom_site_label_3
_geom_torsion_atom_site_label_4
_geom_torsion
C7 N1 C6 C11 179.6(5)
C7 N1 C6 C5 -0.4(8)
C9 C8 C5 C4 178.5(5)
C9 C8 C5 C6 0.0(8)
N1 C6 C5 C8 179.8(5)
C11 C6 C5 C8 -0.2(7)
N1 C6 C5 C4 1.3(8)
C11 C6 C5 C4 -178.7(5)
C9 C10 C11 C6 1.6(9)
N1 C6 C11 C10 179.4(5)
C5 C6 C11 C10 -0.6(8)
C7 C3 C4 C5 -2.0(7)
C2 C3 C4 C5 177.8(5)
C8 C5 C4 C3 -178.4(5)
C6 C5 C4 C3 0.0(7)
C5 C8 C9 C10 0.9(8)
C5 C8 C9 C12 -179.6(5)
C11 C10 C9 C8 -1.8(9)
C11 C10 C9 C12 178.8(6)
C4 C3 C2 C1 179.9(5)
C7 C3 C2 C1 -0.3(7)
C4 C3 C2 I1 -0.3(8)
C7 C3 C2 I1 179.5(3)
C6 N1 C7 C3 -1.8(8)
C6 N1 C7 S1 -178.7(4)
C4 C3 C7 N1 3.1(8)
C2 C3 C7 N1 -176.7(5)
C4 C3 C7 S1 -179.7(4)
C2 C3 C7 S1 0.4(5)
C1 S1 C7 N1 176.9(5)
C1 S1 C7 C3 -0.4(4)
C3 C2 C1 S1 -0.1(6)
I1 C2 C1 S1 -179.8(3)
C7 S1 C1 C2 0.3(5)
